data_7057055
loop_
_publ_author_name
'Chen, Chao'
'Zheng, Qing'
'Ni, Shengliang'
'Wang, Hangxiang'

_publ_section_title
;
 Facile one-pot nanocatalysts encapsulation of palladium--NHC complexes
 for aqueous Suzuki--Miyaura couplings
;
_journal_issue 6
_journal_name_full 'New Journal of Chemistry'
_journal_page_first 4624
_journal_paper_doi 10.1039/C7NJ04836J
_journal_volume 42
_journal_year 2018
_chemical_formula_sum 'C19 H19 Cl F6 N5 P Pd'
_chemical_formula_weight 604.21
_space_group_IT_number 14
_space_group_name_Hall '-P 2ybc'
_space_group_name_H-M_alt 'P 1 21/c 1'
_symmetry_cell_setting monoclinic
_symmetry_space_group_name_Hall '-P 2ybc'
_symmetry_space_group_name_H-M 'P 1 21/c 1'
_atom_sites_solution_hydrogens geom
_atom_sites_solution_primary direct
_atom_sites_solution_secondary difmap
_audit_creation_method SHELXL-97
_audit_update_record
;
2017-10-18 deposited with the CCDC.
2018-02-22 downloaded from the CCDC.
;
_cell_angle_alpha 90.00
_cell_angle_beta 97.867(2)
_cell_angle_gamma 90.00
_cell_formula_units_Z 4
_cell_length_a 10.8222(10)
_cell_length_b 13.3189(12)
_cell_length_c 16.9614(16)
_cell_measurement_reflns_used 4273
_cell_measurement_temperature 296(2)
_cell_measurement_theta_max 25.01
_cell_measurement_theta_min 3.26
_cell_volume 2421.8(4)
_computing_cell_refinement 'Bruker SMART'
_computing_data_collection 'Bruker SMART'
_computing_data_reduction 'Bruker SAINT'
_computing_molecular_graphics 'Bruker SHELXTL'
_computing_publication_material 'Bruker SHELXTL'
_computing_structure_refinement 'SHELXL-97 (Sheldrick, 1997)'
_computing_structure_solution 'SHELXS-97 (Sheldrick, 1990)'
_diffrn_ambient_temperature 296(2)
_diffrn_measured_fraction_theta_full 0.999
_diffrn_measured_fraction_theta_max 0.999
_diffrn_measurement_device_type 'multiwire proportional'
_diffrn_measurement_method 'phi and omega scans'
_diffrn_radiation_monochromator graphite
_diffrn_radiation_source 'fine-focus sealed tube'
_diffrn_radiation_type MoK\a
_diffrn_radiation_wavelength 0.71073
_diffrn_reflns_av_R_equivalents 0.0261
_diffrn_reflns_av_sigmaI/netI 0.0299
_diffrn_reflns_limit_h_max 9
_diffrn_reflns_limit_h_min -12
_diffrn_reflns_limit_k_max 13
_diffrn_reflns_limit_k_min -15
_diffrn_reflns_limit_l_max 20
_diffrn_reflns_limit_l_min -20
_diffrn_reflns_number 12130
_diffrn_reflns_theta_full 25.01
_diffrn_reflns_theta_max 25.01
_diffrn_reflns_theta_min 1.90
_exptl_absorpt_coefficient_mu 1.005
_exptl_absorpt_correction_T_max 0.740
_exptl_absorpt_correction_T_min 0.710
_exptl_absorpt_correction_type multi-scan
_exptl_absorpt_process_details sadabs
_exptl_crystal_colour yellow
_exptl_crystal_density_diffrn 1.657
_exptl_crystal_density_method 'not measured'
_exptl_crystal_description block
_exptl_crystal_F_000 1200
_exptl_crystal_size_max 0.35
_exptl_crystal_size_mid 0.33
_exptl_crystal_size_min 0.30
_refine_diff_density_max 0.645
_refine_diff_density_min -0.783
_refine_diff_density_rms 0.192
_refine_ls_extinction_method none
_refine_ls_goodness_of_fit_ref 1.084
_refine_ls_hydrogen_treatment constr
_refine_ls_matrix_type full
_refine_ls_number_parameters 300
_refine_ls_number_reflns 4270
_refine_ls_number_restraints 0
_refine_ls_restrained_S_all 1.084
_refine_ls_R_factor_all 0.0613
_refine_ls_R_factor_gt 0.0454
_refine_ls_shift/su_max 0.044
_refine_ls_shift/su_mean 0.001
_refine_ls_structure_factor_coef Fsqd
_refine_ls_weighting_details 'calc w=1/[\s^2^(Fo^2^)+(0.0792P)^2^+1.4090P] where P=(Fo^2^+2Fc^2^)/3'
_refine_ls_weighting_scheme calc
_refine_ls_wR_factor_gt 0.1251
_refine_ls_wR_factor_ref 0.1386
_reflns_number_gt 3315
_reflns_number_total 4270
_reflns_threshold_expression >2sigma(I)
_cod_data_source_file c7nj04836j2.cif
_cod_data_source_block 1b
_cod_depositor_comments 'Adding full bibliography for 7057055--7057057.cif.'
_cod_original_sg_symbol_H-M P2(1)/c
_cod_database_code 7057055

loop_
_symmetry_equiv_pos_as_xyz
'x, y, z'
'-x, y+1/2, -z+1/2'
'-x, -y, -z'
'x, -y-1/2, z-1/2'

loop_
_atom_site_label
_atom_site_type_symbol
_atom_site_fract_x
_atom_site_fract_y
_atom_site_fract_z
_atom_site_U_iso_or_equiv
_atom_site_adp_type
_atom_site_occupancy
_atom_site_symmetry_multiplicity
_atom_site_calc_flag
_atom_site_refinement_flags
Pd1 Pd 0.39928(3) 0.46037(3) 0.56720(2) 0.04711(17) Uani 1 1 d .
Cl1 Cl 0.22427(14) 0.47009(11) 0.47542(9) 0.0696(4) Uani 1 1 d .
C5 C 0.6032(5) 0.5446(4) 0.6734(3) 0.0582(13) Uani 1 1 d .
N1 N 0.5547(4) 0.4549(3) 0.6510(2) 0.0529(10) Uani 1 1 d .
N3 N 0.3846(4) 0.6945(3) 0.5586(3) 0.0620(11) Uani 1 1 d .
N4 N 0.3761(4) 0.3062(4) 0.5607(3) 0.0637(12) Uani 1 1 d .
N2 N 0.5340(4) 0.6243(3) 0.6358(2) 0.0582(10) Uani 1 1 d .
C9 C 0.2721(6) 0.7161(4) 0.5035(3) 0.0714(16) Uani 1 1 d .
H9A H 0.2470 0.6562 0.4729 0.086 Uiso 1 1 calc R
H9B H 0.2902 0.7680 0.4666 0.086 Uiso 1 1 calc R
C6 C 0.4307(5) 0.6048(4) 0.5823(3) 0.0525(12) Uani 1 1 d .
C7 C 0.5501(6) 0.7270(4) 0.6455(4) 0.0772(17) Uani 1 1 d .
H7 H 0.6132 0.7595 0.6786 0.093 Uiso 1 1 calc R
C1 C 0.6118(5) 0.3726(5) 0.6817(3) 0.0697(15) Uani 1 1 d .
H1 H 0.5794 0.3100 0.6659 0.084 Uiso 1 1 calc R
C15 C 0.1240(6) 0.6885(5) 0.6024(4) 0.0780(16) Uani 1 1 d .
H15 H 0.1619 0.6268 0.6146 0.094 Uiso 1 1 calc R
C4 C 0.7082(6) 0.5561(6) 0.7272(4) 0.0802(18) Uani 1 1 d .
H4 H 0.7393 0.6195 0.7418 0.096 Uiso 1 1 calc R
C10 C 0.1666(5) 0.7500(4) 0.5461(3) 0.0623(13) Uani 1 1 d .
C2 C 0.7182(7) 0.3783(6) 0.7366(4) 0.091(2) Uani 1 1 d .
H2 H 0.7569 0.3203 0.7583 0.109 Uiso 1 1 calc R
P1 P 0.33504(16) 0.54484(11) 0.82699(9) 0.0687(4) Uani 1 1 d .
C16 C 0.3504(5) 0.2253(5) 0.5553(3) 0.0613(13) Uani 1 1 d .
C17 C 0.3146(6) 0.1204(4) 0.5482(4) 0.0791(17) Uani 1 1 d .
H17A H 0.3823 0.0793 0.5723 0.119 Uiso 1 1 calc R
H17B H 0.2950 0.1031 0.4929 0.119 Uiso 1 1 calc R
H17C H 0.2428 0.1093 0.5746 0.119 Uiso 1 1 calc R
F1 F 0.4547(7) 0.4793(4) 0.8297(4) 0.163(2) Uani 1 1 d .
C11 C 0.1112(6) 0.8422(5) 0.5300(4) 0.0804(17) Uani 1 1 d .
H11 H 0.1396 0.8846 0.4927 0.096 Uiso 1 1 calc R
F3 F 0.2955(7) 0.5228(7) 0.7399(3) 0.213(4) Uani 1 1 d .
C14 C 0.0244(6) 0.7191(6) 0.6407(4) 0.091(2) Uani 1 1 d .
H14 H -0.0044 0.6776 0.6784 0.110 Uiso 1 1 calc R
C13 C -0.0306(6) 0.8095(6) 0.6231(4) 0.093(2) Uani 1 1 d .
H13 H -0.0983 0.8292 0.6477 0.111 Uiso 1 1 calc R
C3 C 0.7657(7) 0.4713(7) 0.7585(4) 0.096(2) Uani 1 1 d .
H3 H 0.8378 0.4764 0.7951 0.115 Uiso 1 1 calc R
C12 C 0.0135(7) 0.8716(6) 0.5692(5) 0.098(2) Uani 1 1 d .
H12 H -0.0228 0.9343 0.5587 0.117 Uiso 1 1 calc R
C8 C 0.4575(7) 0.7694(5) 0.5982(5) 0.0834(19) Uani 1 1 d .
H8 H 0.4436 0.8381 0.5923 0.100 Uiso 1 1 calc R
F2 F 0.4223(7) 0.6270(4) 0.8013(5) 0.195(3) Uani 1 1 d .
F4 F 0.3795(6) 0.5751(5) 0.9155(3) 0.170(2) Uani 1 1 d .
F5 F 0.2629(9) 0.4614(6) 0.8566(5) 0.243(5) Uani 1 1 d .
F6 F 0.2285(7) 0.6194(7) 0.8268(4) 0.220(4) Uani 1 1 d .
C18 C 0.0902(8) 0.3044(8) 0.6574(5) 0.121(3) Uani 1 1 d .
C19 C 0.0387(8) 0.3989(7) 0.6362(5) 0.122(3) Uani 1 1 d .
H19A H 0.1022 0.4494 0.6460 0.184 Uiso 1 1 calc R
H19B H -0.0270 0.4130 0.6673 0.184 Uiso 1 1 calc R
H19C H 0.0055 0.3988 0.5807 0.184 Uiso 1 1 calc R
N5 N 0.1374(12) 0.2331(9) 0.6768(7) 0.243(8) Uani 1 1 d .

loop_
_atom_site_aniso_label
_atom_site_aniso_U_11
_atom_site_aniso_U_22
_atom_site_aniso_U_33
_atom_site_aniso_U_23
_atom_site_aniso_U_13
_atom_site_aniso_U_12
Pd1 0.0514(3) 0.0452(2) 0.0468(2) -0.00475(15) 0.01397(16) 0.00002(16)
Cl1 0.0605(8) 0.0806(10) 0.0658(8) -0.0032(6) 0.0020(6) -0.0007(7)
C5 0.050(3) 0.076(4) 0.051(3) -0.014(2) 0.018(2) -0.003(3)
N1 0.055(2) 0.058(3) 0.048(2) -0.0037(18) 0.0144(18) 0.003(2)
N3 0.072(3) 0.047(3) 0.074(3) -0.001(2) 0.034(2) 0.001(2)
N4 0.072(3) 0.047(3) 0.071(3) -0.010(2) 0.010(2) 0.000(2)
N2 0.061(3) 0.055(3) 0.062(2) -0.014(2) 0.022(2) -0.005(2)
C9 0.095(4) 0.059(3) 0.065(3) 0.016(3) 0.028(3) 0.016(3)
C6 0.061(3) 0.046(3) 0.056(3) -0.005(2) 0.028(2) -0.004(2)
C7 0.080(4) 0.060(4) 0.098(4) -0.030(3) 0.034(4) -0.026(3)
C1 0.072(4) 0.077(4) 0.061(3) 0.001(3) 0.011(3) 0.011(3)
C15 0.089(4) 0.064(4) 0.087(4) 0.006(3) 0.032(3) 0.011(3)
C4 0.070(4) 0.108(5) 0.064(4) -0.024(3) 0.010(3) -0.011(4)
C10 0.069(3) 0.055(3) 0.063(3) 0.006(2) 0.011(3) 0.008(3)
C2 0.084(5) 0.114(6) 0.073(4) 0.014(4) 0.008(3) 0.031(4)
P1 0.0823(11) 0.0658(9) 0.0602(8) 0.0049(7) 0.0179(7) -0.0027(8)
C16 0.063(3) 0.061(4) 0.060(3) -0.007(3) 0.010(2) 0.003(3)
C17 0.089(4) 0.052(3) 0.092(4) -0.009(3) 0.000(3) -0.010(3)
F1 0.168(6) 0.138(5) 0.186(6) 0.010(4) 0.035(5) 0.068(4)
C11 0.083(4) 0.075(4) 0.081(4) 0.017(3) 0.006(3) 0.027(3)
F3 0.187(7) 0.372(11) 0.074(3) -0.041(5) -0.005(4) 0.017(7)
C14 0.080(4) 0.097(5) 0.104(5) 0.003(4) 0.039(4) -0.001(4)
C13 0.054(4) 0.124(6) 0.098(5) -0.015(5) 0.004(3) 0.020(4)
C3 0.072(4) 0.148(8) 0.064(4) -0.020(4) -0.005(3) 0.012(5)
C12 0.083(5) 0.095(5) 0.112(6) 0.009(4) 0.003(4) 0.042(4)
C8 0.096(5) 0.050(3) 0.115(5) -0.011(3) 0.050(4) -0.010(3)
F2 0.221(7) 0.125(4) 0.257(8) 0.052(5) 0.103(7) -0.012(4)
F4 0.156(5) 0.247(6) 0.105(4) -0.066(4) 0.010(3) -0.002(5)
F5 0.243(9) 0.265(10) 0.227(8) 0.060(6) 0.048(7) -0.166(7)
F6 0.169(6) 0.340(11) 0.156(5) 0.019(6) 0.043(4) 0.137(7)
C18 0.098(6) 0.170(9) 0.102(6) 0.052(6) 0.038(5) 0.046(6)
C19 0.098(6) 0.133(7) 0.135(7) 0.046(6) 0.015(5) 0.041(5)
N5 0.302(15) 0.249(12) 0.208(11) 0.137(9) 0.139(10) 0.202(12)

loop_
_atom_type_symbol
_atom_type_description
_atom_type_scat_dispersion_real
_atom_type_scat_dispersion_imag
_atom_type_scat_source
C C 0.0033 0.0016 'International Tables Vol C Tables 4.2.6.8 and 6.1.1.4'
H H 0.0000 0.0000 'International Tables Vol C Tables 4.2.6.8 and 6.1.1.4'
N N 0.0061 0.0033 'International Tables Vol C Tables 4.2.6.8 and 6.1.1.4'
F F 0.0171 0.0103 'International Tables Vol C Tables 4.2.6.8 and 6.1.1.4'
P P 0.1023 0.0942 'International Tables Vol C Tables 4.2.6.8 and 6.1.1.4'
Pd Pd -0.9988 1.0072 'International Tables Vol C Tables 4.2.6.8 and 6.1.1.4'
Cl Cl 0.1484 0.1585 'International Tables Vol C Tables 4.2.6.8 and 6.1.1.4'

loop_
_geom_angle_atom_site_label_1
_geom_angle_atom_site_label_2
_geom_angle_atom_site_label_3
_geom_angle
C6 Pd1 N1 80.38(19)
C6 Pd1 N4 175.0(2)
N1 Pd1 N4 94.83(17)
C6 Pd1 Cl1 98.42(16)
N1 Pd1 Cl1 178.49(12)
N4 Pd1 Cl1 86.35(13)
N1 C5 C4 123.3(6)
N1 C5 N2 112.4(5)
C4 C5 N2 124.3(5)
C1 N1 C5 118.8(5)
C1 N1 Pd1 126.5(4)
C5 N1 Pd1 114.7(3)
C6 N3 C8 109.5(5)
C6 N3 C9 127.8(5)
C8 N3 C9 122.6(5)
C16 N4 Pd1 172.6(5)
C6 N2 C7 110.2(5)
C6 N2 C5 119.8(4)
C7 N2 C5 130.0(5)
N3 C9 C10 111.9(4)
N3 C6 N2 105.5(4)
N3 C6 Pd1 141.8(4)
N2 C6 Pd1 112.7(4)
C8 C7 N2 106.1(6)
N1 C1 C2 121.3(6)
C10 C15 C14 120.1(6)
C3 C4 C5 117.5(6)
C11 C10 C15 119.2(5)
C11 C10 C9 120.8(5)
C15 C10 C9 120.1(5)
C3 C2 C1 118.6(6)
F5 P1 F3 95.4(5)
F5 P1 F6 93.2(6)
F3 P1 F6 90.7(4)
F5 P1 F2 174.1(5)
F3 P1 F2 88.0(5)
F6 P1 F2 91.7(5)
F5 P1 F1 92.5(5)
F3 P1 F1 92.5(4)
F6 P1 F1 173.2(5)
F2 P1 F1 82.4(4)
F5 P1 F4 88.6(4)
F3 P1 F4 176.0(5)
F6 P1 F4 88.1(4)
F2 P1 F4 88.2(4)
F1 P1 F4 88.3(4)
N4 C16 C17 178.9(6)
C10 C11 C12 119.9(6)
C13 C14 C15 120.0(7)
C14 C13 C12 120.1(6)
C4 C3 C2 120.5(7)
C13 C12 C11 120.8(6)
C7 C8 N3 108.7(6)
N5 C18 C19 175.4(15)

loop_
_geom_bond_atom_site_label_1
_geom_bond_atom_site_label_2
_geom_bond_distance
Pd1 C6 1.964(5)
Pd1 N1 2.049(4)
Pd1 N4 2.069(5)
Pd1 Cl1 2.2847(15)
C5 N1 1.339(6)
C5 C4 1.364(9)
C5 N2 1.402(7)
N1 C1 1.329(7)
N3 C6 1.336(7)
N3 C8 1.386(8)
N3 C9 1.459(8)
N4 C16 1.114(7)
N2 C6 1.364(7)
N2 C7 1.386(7)
C9 C10 1.503(7)
C7 C8 1.322(10)
C1 C2 1.380(9)
C15 C10 1.384(8)
C15 C14 1.394(8)
C4 C3 1.363(10)
C10 C11 1.377(7)
C2 C3 1.373(10)
P1 F5 1.485(5)
P1 F3 1.509(5)
P1 F6 1.521(6)
P1 F2 1.547(6)
P1 F1 1.557(6)
P1 F4 1.565(5)
C16 C17 1.450(8)
C11 C12 1.381(9)
C14 C13 1.358(10)
C13 C12 1.366(10)
C18 N5 1.107(11)
C18 C19 1.403(11)
